data_4083383
loop_
_publ_author_name
'Jami, Ananda Kumar'
'Prabhu, M. Santhana Raj'
'Baskar, Viswanathan'

_publ_section_title
;
 Isolation of Tetranuclear Organoantimony Oxo Clusters and
 Hexa-decanuclear Polyoxostibonates
;
_journal_issue 5
_journal_name_full Organometallics
_journal_page_first 1137
_journal_paper_doi 10.1021/om900942q
_journal_volume 29
_journal_year 2010
_chemical_formula_moiety 'C126 H120 Br16 N12 O42 Sb16'
_chemical_formula_sum 'C126 H120 Br16 N12 O42 Sb16'
_chemical_formula_weight 5700.90
_chemical_name_systematic
; 
 ? 
;
_space_group_IT_number 14
_symmetry_cell_setting monoclinic
_symmetry_space_group_name_Hall '-P 2yn'
_symmetry_space_group_name_H-M 'P 1 21/n 1'
_atom_sites_solution_hydrogens geom
_atom_sites_solution_primary direct
_atom_sites_solution_secondary difmap
_audit_creation_method SHELXL-97
_cell_angle_alpha 90.00
_cell_angle_beta 108.415(2)
_cell_angle_gamma 90.00
_cell_formula_units_Z 2
_cell_length_a 18.548(2)
_cell_length_b 19.193(3)
_cell_length_c 24.981(3)
_cell_measurement_reflns_used 8601
_cell_measurement_temperature 100(2)
_cell_measurement_theta_max 24.91
_cell_measurement_theta_min 2.29
_cell_volume 8437.6(19)
_computing_cell_refinement 'Bruker SMART'
_computing_data_collection 'Bruker SMART'
_computing_data_reduction 'Bruker SAINT'
_computing_molecular_graphics 'Bruker SHELXTL'
_computing_publication_material 'Bruker SHELXTL'
_computing_structure_refinement 'SHELXL-97 (Sheldrick, 1997)'
_computing_structure_solution 'SHELXS-97 (Sheldrick, 1990)'
_diffrn_ambient_temperature 100(2)
_diffrn_measured_fraction_theta_full 0.991
_diffrn_measured_fraction_theta_max 0.991
_diffrn_measurement_device_type 'CCD area detector'
_diffrn_measurement_method 'phi and omega scans'
_diffrn_radiation_monochromator graphite
_diffrn_radiation_source 'fine-focus sealed tube'
_diffrn_radiation_type MoK\a
_diffrn_radiation_wavelength 0.71073
_diffrn_reflns_av_R_equivalents 0.1291
_diffrn_reflns_av_sigmaI/netI 0.1019
_diffrn_reflns_limit_h_max 22
_diffrn_reflns_limit_h_min -21
_diffrn_reflns_limit_k_max 22
_diffrn_reflns_limit_k_min -22
_diffrn_reflns_limit_l_max 29
_diffrn_reflns_limit_l_min -29
_diffrn_reflns_number 79363
_diffrn_reflns_theta_full 25.14
_diffrn_reflns_theta_max 25.14
_diffrn_reflns_theta_min 1.37
_exptl_absorpt_coefficient_mu 6.377
_exptl_absorpt_correction_T_max 0.4285
_exptl_absorpt_correction_T_min 0.2073
_exptl_absorpt_correction_type empirical
_exptl_absorpt_process_details brukersadbas
_exptl_crystal_colour colorless
_exptl_crystal_density_diffrn 2.244
_exptl_crystal_density_method 'not measured'
_exptl_crystal_description block
_exptl_crystal_F_000 5344
_exptl_crystal_size_max 0.36
_exptl_crystal_size_mid 0.22
_exptl_crystal_size_min 0.16
_refine_diff_density_max 4.001
_refine_diff_density_min -2.317
_refine_diff_density_rms 0.320
_refine_ls_extinction_method none
_refine_ls_goodness_of_fit_ref 1.050
_refine_ls_hydrogen_treatment mixed
_refine_ls_matrix_type full
_refine_ls_number_parameters 951
_refine_ls_number_reflns 14952
_refine_ls_number_restraints 0
_refine_ls_restrained_S_all 1.050
_refine_ls_R_factor_all 0.1349
_refine_ls_R_factor_gt 0.0625
_refine_ls_shift/su_max 0.001
_refine_ls_shift/su_mean 0.000
_refine_ls_structure_factor_coef Fsqd
_refine_ls_weighting_details 'calc w=1/[\s^2^(Fo^2^)+(0.0854P)^2^+199.7760P] where P=(Fo^2^+2Fc^2^)/3'
_refine_ls_weighting_scheme calc
_refine_ls_wR_factor_gt 0.1541
_refine_ls_wR_factor_ref 0.2012
_reflns_number_gt 8891
_reflns_number_total 14952
_reflns_threshold_expression >2sigma(I)
_cod_data_source_file om900942q_si_002.cif
_cod_data_source_block COMPOUND_6
_cod_depositor_comments
;
The following automatic conversions were performed:

'_symmetry_cell_setting' value 'Monoclinic' changed to 'monoclinic'
according to
/usr/data/users/saulius/automatic-downloads/retrospective/ACS/lib/dictionaries/cif_core.dic
dictionary named 'cif_core.dic' version 2.4.2 from 2011-04-26.

Automatic conversion script
Id: cif_fix_values 2281 2013-09-26 08:29:07Z andrius 
;
_cod_original_cell_volume 8437.4(19)
_cod_original_sg_symbol_H-M 'P2(1)/n  '
_cod_database_code 4083383

loop_
_symmetry_equiv_pos_as_xyz
'x, y, z'
'-x+1/2, y+1/2, -z+1/2'
'-x, -y, -z'
'x-1/2, -y-1/2, z-1/2'

loop_
_atom_site_label
_atom_site_type_symbol
_atom_site_fract_x
_atom_site_fract_y
_atom_site_fract_z
_atom_site_U_iso_or_equiv
_atom_site_adp_type
_atom_site_occupancy
_atom_site_symmetry_multiplicity
_atom_site_calc_flag
_atom_site_refinement_flags
Sb3 Sb 0.63679(6) 0.07236(5) 0.92979(4) 0.0196(2) Uani 1 1 d .
Sb6 Sb 0.45603(6) 0.17378(5) 0.90549(4) 0.0188(2) Uani 1 1 d .
Sb2 Sb 0.73052(6) 0.06932(5) 1.05819(4) 0.0199(2) Uani 1 1 d .
Sb4 Sb 0.47716(6) 0.09335(5) 1.11234(4) 0.0192(2) Uani 1 1 d .
Sb5 Sb 0.55828(6) 0.16675(5) 1.03409(4) 0.0189(2) Uani 1 1 d .
Sb1 Sb 0.70999(6) -0.06988(5) 0.98521(4) 0.0192(2) Uani 1 1 d .
Sb7 Sb 0.30157(6) 0.08797(5) 0.87387(4) 0.0200(2) Uani 1 1 d .
Sb8 Sb 0.43696(6) 0.04362(5) 0.82830(4) 0.0197(2) Uani 1 1 d .
Br1 Br 0.95018(13) -0.31898(11) 0.95192(10) 0.0522(6) Uani 1 1 d .
Br5 Br 0.67254(14) 0.50056(10) 1.02711(10) 0.0549(6) Uani 1 1 d .
Br6 Br 0.54483(12) 0.50397(10) 0.85586(10) 0.0492(5) Uani 1 1 d .
Br3 Br 0.75495(12) 0.22941(14) 0.73250(10) 0.0609(7) Uani 1 1 d .
Br2 Br 1.05698(12) 0.22669(13) 1.20845(9) 0.0372(9) Uani 0.855(7) 1 d P
O10 O 0.5637(5) 0.1376(5) 0.9542(4) 0.017(2) Uani 1 1 d .
O9 O 0.5114(6) 0.0678(5) 1.0404(4) 0.019(2) Uani 1 1 d .
O12 O 0.5468(5) 0.0129(5) 0.8817(4) 0.019(2) Uani 1 1 d .
O13 O 0.4180(5) 0.0716(5) 0.9048(4) 0.018(2) Uani 1 1 d .
O7 O 0.6568(6) 0.1305(5) 1.0761(4) 0.023(2) Uani 1 1 d .
O8 O 0.5241(6) 0.1800(5) 1.1002(4) 0.022(2) Uani 1 1 d .
O14 O 0.4752(5) 0.1385(5) 0.8379(4) 0.021(2) Uani 1 1 d .
O17 O 0.2779(5) -0.0091(5) 0.8817(4) 0.021(2) Uani 1 1 d .
O11 O 0.4551(5) 0.1900(5) 0.9823(4) 0.020(2) Uani 1 1 d .
O6 O 0.6205(6) -0.1192(6) 0.9385(4) 0.023(2) Uani 1 1 d .
O4 O 0.7038(5) -0.0058(5) 0.9201(4) 0.020(2) Uani 1 1 d .
O3 O 0.7194(5) 0.1198(6) 0.9874(4) 0.022(2) Uani 1 1 d .
O5 O 0.7040(6) -0.1155(5) 1.0524(4) 0.022(2) Uani 1 1 d .
O18 O 0.4247(6) -0.0541(6) 0.8410(4) 0.023(2) Uani 1 1 d .
O16 O 0.3264(5) 0.0610(5) 0.8040(4) 0.023(2) Uani 1 1 d .
O1 O 0.6433(5) 0.0122(5) 0.9997(4) 0.020(2) Uani 1 1 d .
O2 O 0.7919(5) -0.0062(5) 1.0352(4) 0.021(2) Uani 1 1 d .
O15 O 0.3442(5) 0.1850(6) 0.8719(4) 0.025(3) Uani 1 1 d .
C7 C 0.8282(8) 0.1230(9) 1.1068(6) 0.025(4) Uani 1 1 d .
C25 C 0.6004(9) 0.2700(9) 1.0358(6) 0.025(4) Uani 1 1 d .
C30 C 0.6546(9) 0.2858(9) 1.0114(7) 0.030(4) Uani 1 1 d .
H30 H 0.6770 0.2506 0.9965 0.037 Uiso 1 1 calc R
C1 C 0.7895(9) -0.1419(8) 0.9716(7) 0.023(4) Uani 1 1 d .
C12 C 0.8735(10) 0.0931(10) 1.1561(8) 0.037(5) Uani 1 1 d .
H12 H 0.8591 0.0512 1.1683 0.044 Uiso 1 1 calc R
C8 C 0.8518(9) 0.1824(8) 1.0867(7) 0.028(4) Uani 1 1 d .
H8 H 0.8231 0.2013 1.0523 0.034 Uiso 1 1 calc R
C19 C 0.4540(8) 0.1278(8) 1.1856(6) 0.020(3) Uani 1 1 d .
C13 C 0.6554(8) 0.1290(8) 0.8635(7) 0.024(4) Uani 1 1 d .
C55 C 0.7486(10) 0.1830(9) 0.4318(8) 0.034(4) Uani 1 1 d .
C31 C 0.4876(9) 0.2761(8) 0.8910(7) 0.026(4) Uani 1 1 d .
C35 C 0.5425(10) 0.3581(9) 0.8431(7) 0.033(4) Uani 1 1 d .
H35 H 0.5678 0.3672 0.8171 0.040 Uiso 1 1 calc R
C32 C 0.4695(9) 0.3325(9) 0.9207(7) 0.030(4) Uani 1 1 d .
H32 H 0.4443 0.3240 0.9468 0.035 Uiso 1 1 calc R
C2 C 0.7931(10) -0.1594(9) 0.9201(7) 0.032(4) Uani 1 1 d .
H2 H 0.7629 -0.1357 0.8885 0.038 Uiso 1 1 calc R
C36 C 0.5236(9) 0.2903(9) 0.8526(7) 0.030(4) Uani 1 1 d .
H36 H 0.5357 0.2540 0.8324 0.036 Uiso 1 1 calc R
C26 C 0.5705(10) 0.3219(9) 1.0612(7) 0.033(4) Uani 1 1 d .
H26 H 0.5344 0.3108 1.0786 0.040 Uiso 1 1 calc R
C3 C 0.8415(9) -0.2124(10) 0.9133(7) 0.036(5) Uani 1 1 d .
H3 H 0.8425 -0.2250 0.8776 0.043 Uiso 1 1 calc R
C33 C 0.4883(10) 0.3989(9) 0.9119(8) 0.033(4) Uani 1 1 d .
H33 H 0.4774 0.4354 0.9326 0.040 Uiso 1 1 calc R
C5 C 0.8864(10) -0.2274(9) 1.0127(8) 0.035(4) Uani 1 1 d .
H5 H 0.9188 -0.2504 1.0439 0.041 Uiso 1 1 calc R
C14 C 0.6411(9) 0.0989(9) 0.8110(7) 0.033(4) Uani 1 1 d .
H14 H 0.6138 0.0575 0.8024 0.039 Uiso 1 1 calc R
C34 C 0.5230(9) 0.4116(9) 0.8728(8) 0.033(4) Uani 1 1 d .
C11 C 0.9408(11) 0.1255(11) 1.1878(8) 0.045(5) Uani 1 1 d .
H11 H 0.9703 0.1071 1.2222 0.054 Uiso 1 1 calc R
C9 C 0.9194(10) 0.2141(10) 1.1183(8) 0.040(5) Uani 1 1 d .
H9 H 0.9348 0.2554 1.1058 0.048 Uiso 1 1 calc R
C6 C 0.8378(9) -0.1757(9) 1.0190(8) 0.033(4) Uani 1 1 d .
H6 H 0.8373 -0.1634 1.0549 0.040 Uiso 1 1 calc R
C18 C 0.6990(11) 0.1888(9) 0.8764(9) 0.045(5) Uani 1 1 d .
H18 H 0.7097 0.2085 0.9121 0.054 Uiso 1 1 calc R
C24 C 0.5051(11) 0.1723(10) 1.2206(8) 0.038(5) Uani 1 1 d .
H24 H 0.5452 0.1899 1.2098 0.046 Uiso 1 1 calc R
C29 C 0.6768(11) 0.3565(10) 1.0087(8) 0.042(5) Uani 1 1 d .
H29 H 0.7111 0.3684 0.9900 0.050 Uiso 1 1 calc R
C17 C 0.7270(11) 0.2200(11) 0.8366(8) 0.045(5) Uani 1 1 d .
H17 H 0.7565 0.2601 0.8452 0.054 Uiso 1 1 calc R
C4 C 0.8852(10) -0.2439(10) 0.9585(8) 0.036(5) Uani 1 1 d .
C16 C 0.7097(10) 0.1901(11) 0.7854(8) 0.039(5) Uani 1 1 d .
C52 C 0.4467(10) 0.4251(11) 0.4908(9) 0.046(5) Uani 1 1 d .
C27 C 0.5943(11) 0.3902(9) 1.0607(8) 0.036(4) Uani 1 1 d .
H27 H 0.5750 0.4251 1.0781 0.043 Uiso 1 1 calc R
C28 C 0.6470(11) 0.4059(10) 1.0342(8) 0.038(5) Uani 1 1 d .
C20 C 0.3941(9) 0.1020(11) 1.2026(7) 0.040(5) Uani 1 1 d .
H20 H 0.3596 0.0707 1.1797 0.048 Uiso 1 1 calc R
C50 C 0.3859(11) 0.4292(13) 0.3990(10) 0.058(7) Uani 1 1 d .
C15 C 0.6672(10) 0.1304(11) 0.7720(9) 0.046(5) Uani 1 1 d .
H15 H 0.6561 0.1114 0.7361 0.055 Uiso 1 1 calc R
C53 C 0.5013(12) 0.4118(12) 0.5497(10) 0.061(7) Uani 1 1 d .
H53A H 0.5490 0.4341 0.5535 0.092 Uiso 1 1 calc R
H53B H 0.5091 0.3626 0.5554 0.092 Uiso 1 1 calc R
H53C H 0.4803 0.4303 0.5772 0.092 Uiso 1 1 calc R
C54 C 0.6983(16) 0.1648(14) 0.3771(11) 0.078(8) Uani 1 1 d .
H54A H 0.6469 0.1748 0.3753 0.117 Uiso 1 1 calc R
H54B H 0.7033 0.1161 0.3704 0.117 Uiso 1 1 calc R
H54C H 0.7111 0.1915 0.3488 0.117 Uiso 1 1 calc R
C49 C 0.3615(12) 0.4300(18) 0.3373(9) 0.100(12) Uani 1 1 d .
H49A H 0.3635 0.3836 0.3236 0.150 Uiso 1 1 calc R
H49B H 0.3946 0.4597 0.3248 0.150 Uiso 1 1 calc R
H49C H 0.3104 0.4473 0.3232 0.150 Uiso 1 1 calc R
N4 N 0.7987(8) 0.2331(8) 0.4392(6) 0.032(3) Uani 1 1 d .
H4 H 0.8069 0.2566 0.4124 0.039 Uiso 1 1 calc R
N3 N 0.8355(8) 0.2431(7) 0.4944(6) 0.033(4) Uani 1 1 d .
N2 N 0.3440(9) 0.4585(9) 0.4281(7) 0.044(4) Uani 1 1 d .
H2A H 0.2999 0.4770 0.4132 0.053 Uiso 1 1 calc R
N1 N 0.3807(8) 0.4549(8) 0.4840(7) 0.040(4) Uani 1 1 d .
C57 C 0.8098(11) 0.1973(10) 0.5239(8) 0.037(4) Uani 1 1 d .
C56 C 0.7556(10) 0.1598(10) 0.4862(8) 0.041(5) Uani 1 1 d .
H56 H 0.7272 0.1242 0.4950 0.049 Uiso 1 1 calc R
C10 C 0.9620(10) 0.1854(10) 1.1665(9) 0.041(5) Uani 1 1 d .
C51 C 0.4531(11) 0.4066(12) 0.4394(10) 0.063(7) Uani 1 1 d .
H51 H 0.4937 0.3838 0.4327 0.075 Uiso 1 1 calc R
C37 C 0.1882(9) 0.1126(9) 0.8257(7) 0.025(4) Uani 1 1 d .
C38 C 0.1308(9) 0.0911(9) 0.8464(7) 0.031(4) Uani 1 1 d .
H38 H 0.1431 0.0693 0.8814 0.037 Uiso 1 1 calc R
C42 C 0.1699(9) 0.1437(10) 0.7746(7) 0.037(5) Uani 1 1 d .
H42 H 0.2087 0.1587 0.7612 0.044 Uiso 1 1 calc R
C23 C 0.4975(11) 0.1919(10) 1.2729(8) 0.044(5) Uani 1 1 d .
H23 H 0.5323 0.2216 1.2972 0.053 Uiso 1 1 calc R
C58 C 0.8420(12) 0.1954(10) 0.5860(8) 0.054(6) Uani 1 1 d .
H58A H 0.8657 0.1511 0.5976 0.080 Uiso 1 1 calc R
H58B H 0.8021 0.2021 0.6024 0.080 Uiso 1 1 calc R
H58C H 0.8790 0.2318 0.5985 0.080 Uiso 1 1 calc R
N6 N 0.2653(7) 0.9325(9) 0.7727(6) 0.034(4) Uani 1 1 d .
N5 N 0.2798(8) 0.8759(8) 0.8041(7) 0.039(4) Uani 1 1 d .
H5A H 0.3130 0.8739 0.8371 0.047 Uiso 1 1 calc R
C43 C 0.4456(9) 0.0365(9) 0.7458(7) 0.027(4) Uani 1 1 d .
C60 C 0.2108(10) 0.9171(12) 0.7258(8) 0.042(5) Uani 1 1 d .
C48 C 0.4285(12) -0.0219(11) 0.7162(9) 0.052(6) Uani 1 1 d .
H48 H 0.4132 -0.0608 0.7320 0.063 Uiso 1 1 calc R
C44 C 0.4678(12) 0.0955(11) 0.7217(9) 0.054(6) Uani 1 1 d .
H44 H 0.4793 0.1371 0.7417 0.065 Uiso 1 1 calc R
C39 C 0.0559(10) 0.1017(10) 0.8157(8) 0.037(5) Uani 1 1 d .
H39 H 0.0178 0.0879 0.8303 0.045 Uiso 1 1 calc R
C62 C 0.2373(12) 0.8222(12) 0.7787(9) 0.051(6) Uani 1 1 d .
C41 C 0.0947(11) 0.1539(11) 0.7415(8) 0.045(5) Uani 1 1 d .
H41 H 0.0821 0.1740 0.7059 0.054 Uiso 1 1 calc R
C61 C 0.1928(13) 0.8483(12) 0.7275(9) 0.055(6) Uani 1 1 d .
H61 H 0.1572 0.8235 0.6992 0.066 Uiso 1 1 calc R
C63 C 0.2354(14) 0.7528(11) 0.8051(9) 0.060(6) Uani 1 1 d .
H63A H 0.2817 0.7282 0.8085 0.090 Uiso 1 1 calc R
H63B H 0.1930 0.7265 0.7820 0.090 Uiso 1 1 calc R
H63C H 0.2304 0.7592 0.8419 0.090 Uiso 1 1 calc R
C59 C 0.1817(13) 0.9734(13) 0.6824(9) 0.063(7) Uani 1 1 d .
H59A H 0.2146 1.0131 0.6922 0.095 Uiso 1 1 calc R
H59B H 0.1313 0.9866 0.6814 0.095 Uiso 1 1 calc R
H59C H 0.1804 0.9564 0.6460 0.095 Uiso 1 1 calc R
C40 C 0.0378(10) 0.1315(10) 0.7654(8) 0.037(5) Uani 1 1 d .
C22 C 0.4383(10) 0.1661(11) 1.2865(8) 0.041(5) Uani 1 1 d .
C21 C 0.3859(11) 0.1227(13) 1.2531(8) 0.054(6) Uani 1 1 d .
H21 H 0.3451 0.1071 1.2640 0.064 Uiso 1 1 calc R
Br7 Br -0.06601(10) 0.14560(11) 0.72244(9) 0.0451(5) Uani 1 1 d .
Br4 Br 0.43216(14) 0.19262(18) 1.35927(10) 0.0778(9) Uani 1 1 d .
Br8 Br 0.4575(3) 0.02297(18) 0.56314(12) 0.1280(17) Uani 1 1 d .
C47 C 0.4333(12) -0.0257(12) 0.6611(10) 0.060(6) Uani 1 1 d .
H47 H 0.4221 -0.0670 0.6406 0.072 Uiso 1 1 calc R
C45 C 0.4720(14) 0.0903(11) 0.6675(9) 0.061(7) Uani 1 1 d .
H45 H 0.4873 0.1283 0.6508 0.073 Uiso 1 1 calc R
C46 C 0.4538(15) 0.0295(11) 0.6392(9) 0.065(8) Uani 1 1 d .
O38 O 0.2183(9) 0.0677(9) 0.3080(7) 0.072(5) Uiso 1 1 d .
O39 O 0.7277(13) 0.0559(13) 0.6440(10) 0.122(8) Uiso 1 1 d .
O37 O 0.8000(18) 0.4257(17) 0.9134(13) 0.175(12) Uiso 1 1 d .
Br2' Br 1.0237(11) 0.2757(11) 1.2050(7) 0.065(7) Uiso 0.145(7) 1 d P

loop_
_atom_site_aniso_label
_atom_site_aniso_U_11
_atom_site_aniso_U_22
_atom_site_aniso_U_33
_atom_site_aniso_U_23
_atom_site_aniso_U_13
_atom_site_aniso_U_12
Sb3 0.0184(5) 0.0168(6) 0.0293(6) -0.0015(4) 0.0159(5) -0.0036(4)
Sb6 0.0197(5) 0.0169(6) 0.0243(6) 0.0011(4) 0.0132(4) -0.0013(4)
Sb2 0.0171(5) 0.0209(6) 0.0251(6) -0.0019(5) 0.0114(4) -0.0039(4)
Sb4 0.0206(5) 0.0169(6) 0.0253(6) 0.0003(4) 0.0149(5) -0.0013(4)
Sb5 0.0200(5) 0.0154(6) 0.0258(6) -0.0012(4) 0.0136(5) -0.0029(4)
Sb1 0.0172(5) 0.0189(6) 0.0261(6) -0.0007(4) 0.0135(4) -0.0010(4)
Sb7 0.0174(5) 0.0218(6) 0.0241(6) 0.0003(4) 0.0114(4) -0.0016(4)
Sb8 0.0198(5) 0.0199(6) 0.0243(6) 0.0007(4) 0.0138(4) -0.0021(4)
Br1 0.0610(14) 0.0356(12) 0.0782(15) 0.0035(11) 0.0477(12) 0.0172(10)
Br5 0.0890(17) 0.0233(11) 0.0637(14) -0.0055(10) 0.0402(13) -0.0199(11)
Br6 0.0601(13) 0.0241(11) 0.0701(15) 0.0123(10) 0.0300(12) -0.0047(9)
Br3 0.0482(13) 0.0800(17) 0.0691(15) 0.0409(13) 0.0393(12) 0.0121(12)
Br2 0.0292(13) 0.0460(18) 0.0365(13) -0.0067(10) 0.0104(10) -0.0190(11)
O10 0.011(5) 0.019(6) 0.023(6) 0.003(4) 0.009(4) -0.002(4)
O9 0.028(6) 0.013(5) 0.021(6) 0.000(4) 0.015(5) -0.001(5)
O12 0.017(5) 0.022(6) 0.022(6) 0.001(5) 0.012(5) 0.003(4)
O13 0.014(5) 0.019(6) 0.021(6) 0.004(4) 0.005(4) 0.000(4)
O7 0.022(6) 0.023(6) 0.027(6) -0.001(5) 0.013(5) -0.007(5)
O8 0.027(6) 0.015(6) 0.024(6) -0.004(5) 0.009(5) 0.000(5)
O14 0.020(6) 0.020(6) 0.028(6) -0.004(5) 0.017(5) -0.003(5)
O17 0.016(5) 0.028(6) 0.023(6) -0.004(5) 0.011(5) 0.002(5)
O11 0.019(6) 0.024(6) 0.020(6) 0.001(5) 0.009(5) -0.002(4)
O6 0.020(6) 0.034(7) 0.021(6) 0.005(5) 0.015(5) -0.001(5)
O4 0.020(6) 0.019(6) 0.024(6) 0.000(5) 0.012(5) -0.004(5)
O3 0.016(5) 0.030(6) 0.021(6) -0.004(5) 0.009(5) -0.007(5)
O5 0.027(6) 0.016(6) 0.029(6) -0.005(5) 0.017(5) -0.001(5)
O18 0.022(6) 0.027(6) 0.027(6) 0.001(5) 0.016(5) -0.003(5)
O16 0.015(5) 0.023(6) 0.033(6) 0.001(5) 0.012(5) -0.005(4)
O1 0.013(5) 0.026(6) 0.024(6) -0.006(5) 0.009(5) 0.000(4)
O2 0.018(5) 0.021(6) 0.029(6) 0.003(5) 0.013(5) 0.006(5)
O15 0.012(5) 0.028(6) 0.031(6) 0.006(5) 0.003(5) 0.000(5)
C7 0.015(8) 0.041(11) 0.017(8) -0.002(7) 0.003(7) -0.010(7)
C25 0.026(9) 0.029(10) 0.024(9) 0.002(7) 0.014(7) -0.004(7)
C30 0.033(10) 0.023(10) 0.045(11) 0.000(8) 0.026(9) 0.000(8)
C1 0.022(8) 0.017(9) 0.031(9) -0.002(7) 0.010(7) -0.001(7)
C12 0.037(11) 0.043(12) 0.045(12) -0.007(9) 0.033(9) -0.015(9)
C8 0.029(9) 0.019(9) 0.038(10) -0.007(8) 0.012(8) -0.010(7)
C19 0.023(8) 0.021(9) 0.016(8) 0.001(7) 0.007(7) -0.002(7)
C13 0.020(8) 0.027(10) 0.034(10) 0.012(8) 0.021(7) 0.005(7)
C55 0.026(10) 0.027(10) 0.050(12) -0.013(9) 0.015(9) -0.004(8)
C31 0.020(8) 0.021(9) 0.033(10) 0.004(7) 0.004(7) 0.005(7)
C35 0.032(10) 0.035(11) 0.032(10) 0.014(8) 0.008(8) -0.001(8)
C32 0.028(9) 0.033(10) 0.036(10) -0.005(8) 0.022(8) -0.009(8)
C2 0.041(11) 0.032(11) 0.027(10) 0.000(8) 0.017(8) 0.005(8)
C36 0.038(10) 0.027(10) 0.028(9) 0.002(8) 0.017(8) -0.001(8)
C26 0.047(11) 0.032(11) 0.027(10) -0.001(8) 0.021(9) 0.001(9)
C3 0.028(10) 0.050(12) 0.029(10) -0.011(9) 0.009(8) 0.013(9)
C33 0.042(11) 0.019(10) 0.046(11) 0.016(8) 0.024(9) 0.008(8)
C5 0.041(11) 0.031(11) 0.040(11) 0.009(8) 0.025(9) 0.004(8)
C14 0.024(9) 0.027(10) 0.036(11) 0.006(8) -0.005(8) -0.006(8)
C34 0.016(8) 0.033(11) 0.046(11) 0.013(9) 0.005(8) 0.001(7)
C11 0.039(11) 0.066(15) 0.025(10) -0.001(10) 0.004(9) -0.013(10)
C9 0.040(11) 0.036(11) 0.052(13) -0.007(10) 0.026(10) -0.026(9)
C6 0.024(9) 0.036(11) 0.041(11) -0.003(9) 0.013(8) -0.006(8)
C18 0.050(12) 0.028(11) 0.073(15) -0.008(10) 0.041(11) -0.017(9)
C24 0.040(11) 0.035(11) 0.042(11) 0.008(9) 0.017(9) 0.008(9)
C29 0.055(13) 0.037(12) 0.044(12) -0.009(9) 0.029(10) -0.011(10)
C17 0.045(12) 0.056(14) 0.040(12) 0.009(10) 0.022(10) -0.015(10)
C4 0.028(10) 0.033(11) 0.056(13) -0.006(9) 0.027(9) 0.004(8)
C16 0.031(10) 0.062(14) 0.034(11) 0.027(10) 0.025(9) 0.014(9)
C52 0.024(10) 0.049(13) 0.073(15) 0.009(11) 0.029(10) 0.004(9)
C27 0.057(12) 0.012(9) 0.053(12) -0.004(8) 0.039(10) 0.003(8)
C28 0.049(12) 0.028(11) 0.041(11) 0.000(9) 0.019(10) -0.004(9)
C20 0.017(9) 0.072(15) 0.034(10) -0.011(10) 0.013(8) -0.007(9)
C50 0.032(12) 0.081(18) 0.071(16) -0.035(13) 0.030(11) -0.017(11)
C15 0.038(11) 0.062(15) 0.051(13) 0.010(11) 0.033(10) -0.012(10)
C53 0.045(13) 0.059(15) 0.089(18) 0.028(13) 0.033(13) 0.000(11)
C54 0.10(2) 0.068(18) 0.080(19) -0.018(15) 0.045(17) -0.021(16)
C49 0.031(12) 0.22(4) 0.050(15) -0.059(19) 0.021(11) -0.012(17)
N4 0.037(9) 0.032(9) 0.029(8) 0.011(7) 0.013(7) 0.007(7)
N3 0.037(9) 0.028(9) 0.042(9) 0.005(7) 0.022(8) 0.003(7)
N2 0.034(9) 0.057(11) 0.052(11) -0.017(9) 0.029(8) -0.007(8)
N1 0.022(8) 0.051(11) 0.049(10) -0.004(8) 0.015(7) 0.006(7)
C57 0.043(11) 0.031(11) 0.044(12) 0.002(9) 0.025(10) 0.008(9)
C56 0.034(11) 0.035(11) 0.057(13) 0.002(10) 0.017(10) -0.008(9)
C10 0.022(10) 0.045(13) 0.057(13) -0.016(10) 0.013(9) -0.024(9)
C51 0.026(11) 0.078(17) 0.097(19) -0.037(14) 0.039(12) -0.002(11)
C37 0.021(9) 0.024(9) 0.034(10) 0.000(7) 0.015(7) -0.005(7)
C38 0.016(8) 0.042(11) 0.031(10) 0.002(8) 0.003(7) 0.010(8)
C42 0.019(9) 0.066(14) 0.032(10) 0.005(9) 0.018(8) 0.003(9)
C23 0.052(13) 0.031(11) 0.050(12) -0.018(9) 0.017(10) -0.006(9)
C58 0.067(15) 0.034(12) 0.058(14) 0.027(10) 0.017(12) -0.012(10)
N6 0.016(7) 0.062(11) 0.025(8) 0.001(8) 0.008(6) 0.003(7)
N5 0.034(9) 0.045(11) 0.043(10) -0.016(8) 0.017(8) -0.005(8)
C43 0.032(9) 0.021(9) 0.031(9) -0.009(8) 0.012(8) -0.002(7)
C60 0.027(10) 0.071(16) 0.033(11) -0.011(10) 0.015(9) -0.013(10)
C48 0.062(14) 0.039(13) 0.062(14) 0.027(11) 0.028(12) -0.010(10)
C44 0.068(15) 0.039(13) 0.064(15) -0.020(11) 0.032(12) -0.024(11)
C39 0.033(10) 0.037(11) 0.052(12) 0.004(9) 0.028(9) 0.007(8)
C62 0.047(12) 0.078(17) 0.045(13) -0.028(12) 0.038(11) -0.025(12)
C41 0.041(12) 0.067(15) 0.033(11) 0.014(10) 0.018(9) 0.005(10)
C61 0.075(16) 0.066(16) 0.040(13) -0.034(11) 0.040(12) -0.037(13)
C63 0.085(17) 0.040(14) 0.064(15) -0.011(11) 0.037(13) 0.014(12)
C59 0.058(15) 0.073(18) 0.049(14) 0.018(12) 0.002(12) -0.007(13)
C40 0.025(10) 0.035(11) 0.047(12) -0.008(9) 0.005(9) 0.006(8)
C22 0.025(10) 0.070(15) 0.035(11) -0.005(10) 0.021(9) 0.006(10)
C21 0.039(12) 0.096(19) 0.038(12) -0.005(12) 0.029(10) 0.001(12)
Br7 0.0310(10) 0.0510(13) 0.0490(12) -0.0060(10) 0.0067(9) 0.0094(9)
Br4 0.0600(15) 0.139(3) 0.0415(13) -0.0311(15) 0.0264(12) 0.0023(16)
Br8 0.264(5) 0.090(2) 0.0701(19) -0.0373(17) 0.110(3) -0.099(3)
C47 0.066(15) 0.055(15) 0.073(16) -0.020(12) 0.044(13) -0.031(12)
C45 0.106(19) 0.038(13) 0.058(14) 0.001(11) 0.053(14) -0.030(13)
C46 0.11(2) 0.050(14) 0.066(15) -0.027(12) 0.077(15) -0.046(14)

loop_
_atom_type_symbol
_atom_type_description
_atom_type_scat_dispersion_real
_atom_type_scat_dispersion_imag
_atom_type_scat_source
C C 0.0033 0.0016 'International Tables Vol C Tables 4.2.6.8 and 6.1.1.4'
H H 0.0000 0.0000 'International Tables Vol C Tables 4.2.6.8 and 6.1.1.4'
N N 0.0061 0.0033 'International Tables Vol C Tables 4.2.6.8 and 6.1.1.4'
O O 0.0106 0.0060 'International Tables Vol C Tables 4.2.6.8 and 6.1.1.4'
Br Br -0.2901 2.4595 'International Tables Vol C Tables 4.2.6.8 and 6.1.1.4'
Sb Sb -0.5866 1.5461 'International Tables Vol C Tables 4.2.6.8 and 6.1.1.4'

loop_
_geom_angle_atom_site_label_1
_geom_angle_atom_site_label_2
_geom_angle_atom_site_label_3
_geom_angle
_geom_angle_site_symmetry_1
_geom_angle_site_symmetry_3
O3 Sb3 O4 93.8(4) . .
O3 Sb3 O1 79.4(4) . .
O4 Sb3 O1 79.1(4) . .
O3 Sb3 O12 169.4(4) . .
O4 Sb3 O12 86.2(4) . .
O1 Sb3 O12 90.2(4) . .
O3 Sb3 O10 86.3(4) . .
O4 Sb3 O10 166.5(4) . .
O1 Sb3 O10 87.6(4) . .
O12 Sb3 O10 91.2(4) . .
O3 Sb3 C13 93.1(6) . .
O4 Sb3 C13 91.7(5) . .
O1 Sb3 C13 167.6(5) . .
O12 Sb3 C13 97.5(5) . .
O10 Sb3 C13 101.8(5) . .
O3 Sb3 Sb2 37.4(3) . .
O4 Sb3 Sb2 86.9(3) . .
O1 Sb3 Sb2 42.1(3) . .
O12 Sb3 Sb2 132.2(3) . .
O10 Sb3 Sb2 85.0(3) . .
C13 Sb3 Sb2 129.9(5) . .
O3 Sb3 Sb1 87.2(3) . .
O4 Sb3 Sb1 38.1(3) . .
O1 Sb3 Sb1 41.0(3) . .
O12 Sb3 Sb1 86.2(3) . .
O10 Sb3 Sb1 128.5(3) . .
C13 Sb3 Sb1 129.6(4) . .
Sb2 Sb3 Sb1 60.86(3) . .
O11 Sb6 O14 165.2(4) . .
O11 Sb6 O15 93.7(4) . .
O14 Sb6 O15 97.1(4) . .
O11 Sb6 O13 92.9(4) . .
O14 Sb6 O13 79.6(4) . .
O15 Sb6 O13 78.1(4) . .
O11 Sb6 O10 77.6(4) . .
O14 Sb6 O10 89.2(4) . .
O15 Sb6 O10 162.6(4) . .
O13 Sb6 O10 87.2(4) . .
O11 Sb6 C31 96.3(6) . .
O14 Sb6 C31 92.2(5) . .
O15 Sb6 C31 97.8(5) . .
O13 Sb6 C31 170.2(5) . .
O10 Sb6 C31 98.1(5) . .
O11 Sb6 Sb8 134.8(3) . .
O14 Sb6 Sb8 37.0(3) . .
O15 Sb6 Sb8 85.8(3) . .
O13 Sb6 Sb8 42.7(3) . .
O10 Sb6 Sb8 89.7(3) . .
C31 Sb6 Sb8 128.6(5) . .
O11 Sb6 Sb5 36.8(3) . .
O14 Sb6 Sb5 130.2(3) . .
O15 Sb6 Sb5 129.9(3) . .
O13 Sb6 Sb5 93.5(3) . .
O10 Sb6 Sb5 41.0(3) . .
C31 Sb6 Sb5 95.9(4) . .
Sb8 Sb6 Sb5 120.54(4) . .
O11 Sb6 Sb7 92.3(3) . .
O14 Sb6 Sb7 90.1(3) . .
O15 Sb6 Sb7 38.2(3) . .
O13 Sb6 Sb7 40.0(3) . .
O10 Sb6 Sb7 126.1(3) . .
C31 Sb6 Sb7 135.7(4) . .
Sb8 Sb6 Sb7 60.82(3) . .
Sb5 Sb6 Sb7 115.62(4) . .
O17 Sb2 O7 87.0(4) 3_657 .
O17 Sb2 O3 167.7(4) 3_657 .
O7 Sb2 O3 91.5(4) . .
O17 Sb2 O2 89.1(4) 3_657 .
O7 Sb2 O2 170.1(4) . .
O3 Sb2 O2 90.3(4) . .
O17 Sb2 C7 96.3(5) 3_657 .
O7 Sb2 C7 96.3(5) . .
O3 Sb2 C7 95.9(5) . .
O2 Sb2 C7 93.1(5) . .
O17 Sb2 O1 89.7(4) 3_657 .
O7 Sb2 O1 91.9(4) . .
O3 Sb2 O1 78.1(4) . .
O2 Sb2 O1 79.0(4) . .
C7 Sb2 O1 170.0(5) . .
O17 Sb2 Sb3 130.6(3) 3_657 .
O7 Sb2 Sb3 91.2(3) . .
O3 Sb2 Sb3 37.2(3) . .
O2 Sb2 Sb3 84.4(3) . .
C7 Sb2 Sb3 132.9(4) . .
O1 Sb2 Sb3 40.9(3) . .
O17 Sb2 Sb1 85.4(3) 3_657 .
O7 Sb2 Sb1 131.9(3) . .
O3 Sb2 Sb1 86.5(3) . .
O2 Sb2 Sb1 38.6(3) . .
C7 Sb2 Sb1 131.7(5) . .
O1 Sb2 Sb1 40.7(3) . .
Sb3 Sb2 Sb1 60.15(3) . .
O6 Sb4 O8 92.9(4) 3_657 .
O6 Sb4 O18 172.0(5) 3_657 3_657
O8 Sb4 O18 92.5(4) . 3_657
O6 Sb4 O12 97.0(4) 3_657 3_657
O8 Sb4 O12 162.8(4) . 3_657
O18 Sb4 O12 76.3(4) 3_657 3_657
O6 Sb4 C19 94.8(5) 3_657 .
O8 Sb4 C19 95.2(5) . .
O18 Sb4 C19 90.6(5) 3_657 .
O12 Sb4 C19 97.9(5) 3_657 .
O6 Sb4 O9 88.4(4) 3_657 .
O8 Sb4 O9 78.4(4) . .
O18 Sb4 O9 86.9(4) 3_657 .
O12 Sb4 O9 87.9(4) 3_657 .
C19 Sb4 O9 173.0(5) . .
O6 Sb4 Sb5 90.6(3) 3_657 .
O8 Sb4 Sb5 36.4(3) . .
O18 Sb4 Sb5 90.3(3) 3_657 .
O12 Sb4 Sb5 129.1(3) 3_657 .
C19 Sb4 Sb5 131.7(4) . .
O9 Sb4 Sb5 41.9(3) . .
O6 Sb4 Sb8 138.6(3) 3_657 3_657
O8 Sb4 Sb8 126.6(3) . 3_657
O18 Sb4 Sb8 34.8(3) 3_657 3_657
O12 Sb4 Sb8 41.6(3) 3_657 3_657
C19 Sb4 Sb8 93.7(4) . 3_657
O9 Sb4 Sb8 88.0(3) . 3_657
Sb5 Sb4 Sb8 113.02(4) . 3_657
O7 Sb5 O8 95.3(4) . .
O7 Sb5 O11 170.2(4) . .
O8 Sb5 O11 91.0(4) . .
O7 Sb5 O10 95.7(4) . .
O8 Sb5 O10 163.0(4) . .
O11 Sb5 O10 76.6(4) . .
O7 Sb5 O9 88.7(4) . .
O8 Sb5 O9 78.7(4) . .
O11 Sb5 O9 85.2(4) . .
O10 Sb5 O9 88.6(4) . .
O7 Sb5 C25 92.7(5) . .
O8 Sb5 C25 94.4(5) . .
O11 Sb5 C25 94.3(5) . .
O10 Sb5 C25 98.0(5) . .
O9 Sb5 C25 173.1(5) . .
O7 Sb5 Sb4 93.3(3) . .
O8 Sb5 Sb4 36.1(3) . .
O11 Sb5 Sb4 87.4(3) . .
O10 Sb5 Sb4 130.2(3) . .
O9 Sb5 Sb4 42.6(3) . .
C25 Sb5 Sb4 130.5(4) . .
O7 Sb5 Sb6 136.6(3) . .
O8 Sb5 Sb6 126.6(3) . .
O11 Sb5 Sb6 35.9(3) . .
O10 Sb5 Sb6 40.9(3) . .
O9 Sb5 Sb6 89.1(3) . .
C25 Sb5 Sb6 94.5(4) . .
Sb4 Sb5 Sb6 113.39(4) . .
O5 Sb1 O6 91.6(4) . .
O5 Sb1 O4 167.7(4) . .
O6 Sb1 O4 89.5(4) . .
O5 Sb1 O2 88.6(4) . .
O6 Sb1 O2 170.9(4) . .
O4 Sb1 O2 88.3(4) . .
O5 Sb1 O1 89.6(4) . .
O6 Sb1 O1 91.8(4) . .
O4 Sb1 O1 78.1(4) . .
O2 Sb1 O1 79.1(4) . .
O5 Sb1 C1 94.4(5) . .
O6 Sb1 C1 95.2(5) . .
O4 Sb1 C1 97.7(5) . .
O2 Sb1 C1 93.8(5) . .
O1 Sb1 C1 171.8(5) . .
O5 Sb1 Sb3 129.7(3) . .
O6 Sb1 Sb3 89.5(3) . .
O4 Sb1 Sb3 38.1(3) . .
O2 Sb1 Sb3 83.4(3) . .
O1 Sb1 Sb3 40.1(3) . .
C1 Sb1 Sb3 135.6(4) . .
O5 Sb1 Sb2 85.0(3) . .
O6 Sb1 Sb2 132.5(3) . .
O4 Sb1 Sb2 85.2(3) . .
O2 Sb1 Sb2 38.5(3) . .
O1 Sb1 Sb2 40.9(3) . .
C1 Sb1 Sb2 132.3(4) . .
Sb3 Sb1 Sb2 58.99(3) . .
O17 Sb7 O5 94.8(4) . 3_657
O17 Sb7 O16 87.7(4) . .
O5 Sb7 O16 170.3(4) 3_657 .
O17 Sb7 O15 170.7(4) . .
O5 Sb7 O15 84.9(4) 3_657 .
O16 Sb7 O15 91.0(4) . .
O17 Sb7 O13 93.4(4) . .
O5 Sb7 O13 92.8(4) 3_657 .
O16 Sb7 O13 77.7(4) . .
O15 Sb7 O13 77.3(4) . .
O17 Sb7 C37 93.2(5) . .
O5 Sb7 C37 97.9(5) 3_657 .
O16 Sb7 C37 91.3(5) . .
O15 Sb7 C37 96.0(5) . .
O13 Sb7 C37 166.9(5) . .
O17 Sb7 Sb6 133.4(3) . .
O5 Sb7 Sb6 86.4(3) 3_657 .
O16 Sb7 Sb6 85.1(3) . .
O15 Sb7 Sb6 37.2(3) . .
O13 Sb7 Sb6 40.2(3) . .
C37 Sb7 Sb6 132.8(4) . .
O17 Sb7 Sb8 90.5(3) . .
O5 Sb7 Sb8 133.9(3) 3_657 .
O16 Sb7 Sb8 36.6(3) . .
O15 Sb7 Sb8 83.1(3) . .
O13 Sb7 Sb8 41.1(3) . .
C37 Sb7 Sb8 127.6(4) . .
Sb6 Sb7 Sb8 58.45(3) . .
O18 Sb8 O14 161.8(4) . .
O18 Sb8 O16 92.9(4) . .
O14 Sb8 O16 100.6(4) . .
O18 Sb8 O13 92.1(4) . .
O14 Sb8 O13 79.0(4) . .
O16 Sb8 O13 77.4(4) . .
O18 Sb8 C43 98.4(5) . .
O14 Sb8 C43 92.5(5) . .
O16 Sb8 C43 95.9(5) . .
O13 Sb8 C43 167.9(5) . .
O18 Sb8 O12 76.5(4) . .
O14 Sb8 O12 86.7(4) . .
O16 Sb8 O12 158.7(4) . .
O13 Sb8 O12 84.5(4) . .
C43 Sb8 O12 103.8(5) . .
O18 Sb8 Sb6 132.6(3) . .
O14 Sb8 Sb6 37.2(3) . .
O16 Sb8 Sb6 87.6(3) . .
O13 Sb8 Sb6 41.9(3) . .
C43 Sb8 Sb6 128.7(5) . .
O12 Sb8 Sb6 86.3(3) . .
O18 Sb8 Sb7 93.1(3) . .
O14 Sb8 Sb7 90.2(3) . .
O16 Sb8 Sb7 37.3(3) . .
O13 Sb8 Sb7 40.1(3) . .
C43 Sb8 Sb7 132.5(4) . .
O12 Sb8 Sb7 123.7(3) . .
Sb6 Sb8 Sb7 60.73(3) . .
O18 Sb8 Sb4 35.7(3) . 3_657
O14 Sb8 Sb4 127.4(3) . 3_657
O16 Sb8 Sb4 126.9(3) . 3_657
O13 Sb8 Sb4 89.4(3) . 3_657
C43 Sb8 Sb4 102.6(5) . 3_657
O12 Sb8 Sb4 40.8(3) . 3_657
Sb6 Sb8 Sb4 115.62(4) . 3_657
Sb7 Sb8 Sb4 112.89(4) . 3_657
Br2' Br2 C10 85.2(11) . .
Sb3 O10 Sb6 128.3(5) . .
Sb3 O10 Sb5 132.1(5) . .
Sb6 O10 Sb5 98.0(4) . .
Sb5 O9 Sb4 95.4(4) . .
Sb3 O12 Sb4 130.1(5) . 3_657
Sb3 O12 Sb8 130.3(5) . .
Sb4 O12 Sb8 97.5(4) 3_657 .
Sb7 O13 Sb6 99.8(4) . .
Sb7 O13 Sb8 98.8(4) . .
Sb6 O13 Sb8 95.4(4) . .
Sb5 O7 Sb2 134.7(5) . .
Sb4 O8 Sb5 107.5(5) . .
Sb8 O14 Sb6 105.8(4) . .
Sb7 O17 Sb2 136.6(5) . 3_657
Sb6 O11 Sb5 107.3(5) . .
Sb4 O6 Sb1 135.9(6) 3_657 .
Sb3 O4 Sb1 103.8(4) . .
Sb3 O3 Sb2 105.4(5) . .
Sb1 O5 Sb7 137.2(6) . 3_657
Sb8 O18 Sb4 109.5(5) . 3_657
Sb8 O16 Sb7 106.1(5) . .
Sb3 O1 Sb1 98.9(4) . .
Sb3 O1 Sb2 97.0(4) . .
Sb1 O1 Sb2 98.3(4) . .
Sb2 O2 Sb1 102.9(4) . .
Sb6 O15 Sb7 104.6(5) . .
C8 C7 C12 119.8(15) . .
C8 C7 Sb2 120.8(12) . .
C12 C7 Sb2 118.9(12) . .
C30 C25 C26 120.2(16) . .
C30 C25 Sb5 121.0(12) . .
C26 C25 Sb5 118.8(12) . .
C25 C30 C29 119.7(16) . .
C25 C30 H30 120.1 . .
C29 C30 H30 120.1 . .
C2 C1 C6 118.7(15) . .
C2 C1 Sb1 124.0(12) . .
C6 C1 Sb1 117.3(12) . .
C7 C12 C11 120.4(17) . .
C7 C12 H12 119.8 . .
C11 C12 H12 119.8 . .
C7 C8 C9 119.3(17) . .
C7 C8 H8 120.3 . .
C9 C8 H8 120.3 . .
C24 C19 C20 118.8(15) . .
C24 C19 Sb4 117.4(12) . .
C20 C19 Sb4 123.4(12) . .
C14 C13 C18 119.6(15) . .
C14 C13 Sb3 120.1(12) . .
C18 C13 Sb3 118.4(13) . .
N4 C55 C56 104.6(16) . .
N4 C55 C54 122.3(19) . .
C56 C55 C54 133.0(18) . .
C36 C31 C32 117.9(15) . .
C36 C31 Sb6 122.2(13) . .
C32 C31 Sb6 119.9(12) . .
C34 C35 C36 118.9(16) . .
C34 C35 H35 120.6 . .
C36 C35 H35 120.6 . .
C33 C32 C31 121.3(15) . .
C33 C32 H32 119.4 . .
C31 C32 H32 119.4 . .
C1 C2 C3 121.5(16) . .
C1 C2 H2 119.3 . .
C3 C2 H2 119.3 . .
C31 C36 C35 121.1(16) . .
C31 C36 H36 119.4 . .
C35 C36 H36 119.4 . .
C27 C26 C25 120.0(16) . .
C27 C26 H26 120.0 . .
C25 C26 H26 120.0 . .
C4 C3 C2 118.4(16) . .
C4 C3 H3 120.8 . .
C2 C3 H3 120.8 . .
C34 C33 C32 119.4(17) . .
C34 C33 H33 120.3 . .
C32 C33 H33 120.3 . .
C6 C5 C4 117.8(17) . .
C6 C5 H5 121.1 . .
C4 C5 H5 121.1 . .
C15 C14 C13 119.3(17) . .
C15 C14 H14 120.4 . .
C13 C14 H14 120.4 . .
C33 C34 C35 121.3(17) . .
C33 C34 Br6 120.9(14) . .
C35 C34 Br6 117.8(13) . .
C10 C11 C12 117.8(18) . .
C10 C11 H11 121.1 . .
C12 C11 H11 121.1 . .
C10 C9 C8 120.2(17) . .
C10 C9 H9 119.9 . .
C8 C9 H9 119.9 . .
C5 C6 C1 120.2(17) . .
C5 C6 H6 119.9 . .
C1 C6 H6 119.9 . .
C13 C18 C17 120.8(19) . .
C13 C18 H18 119.6 . .
C17 C18 H18 119.6 . .
C19 C24 C23 120.6(17) . .
C19 C24 H24 119.7 . .
C23 C24 H24 119.7 . .
C28 C29 C30 118.6(17) . .
C28 C29 H29 120.7 . .
C30 C29 H29 120.7 . .
C16 C17 C18 117.7(19) . .
C16 C17 H17 121.2 . .
C18 C17 H17 121.2 . .
C3 C4 C5 123.4(17) . .
C3 C4 Br1 120.4(14) . .
C5 C4 Br1 116.1(14) . .
C17 C16 C15 122.3(16) . .
C17 C16 Br3 117.4(15) . .
C15 C16 Br3 120.1(14) . .
N1 C52 C51 110.1(19) . .
N1 C52 C53 120.5(19) . .
C51 C52 C53 129.2(18) . .
C28 C27 C26 119.3(16) . .
C28 C27 H27 120.4 . .
C26 C27 H27 120.4 . .
C29 C28 C27 122.0(17) . .
C29 C28 Br5 118.4(14) . .
C27 C28 Br5 119.3(14) . .
C21 C20 C19 120.3(18) . .
C21 C20 H20 119.9 . .
C19 C20 H20 119.9 . .
N2 C50 C51 106.0(19) . .
N2 C50 C49 122(2) . .
C51 C50 C49 132.1(19) . .
C14 C15 C16 120.3(19) . .
C14 C15 H15 119.8 . .
C16 C15 H15 119.8 . .
C52 C53 H53A 109.5 . .
C52 C53 H53B 109.5 . .
H53A C53 H53B 109.5 . .
C52 C53 H53C 109.5 . .
H53A C53 H53C 109.5 . .
H53B C53 H53C 109.5 . .
C55 C54 H54A 109.5 . .
C55 C54 H54B 109.5 . .
H54A C54 H54B 109.5 . .
C55 C54 H54C 109.5 . .
H54A C54 H54C 109.5 . .
H54B C54 H54C 109.5 . .
C50 C49 H49A 109.5 . .
C50 C49 H49B 109.5 . .
H49A C49 H49B 109.5 . .
C50 C49 H49C 109.5 . .
H49A C49 H49C 109.5 . .
H49B C49 H49C 109.5 . .
C55 N4 N3 111.0(15) . .
C55 N4 H4 124.5 . .
N3 N4 H4 124.5 . .
C57 N3 N4 108.7(15) . .
C50 N2 N1 110.4(17) . .
C50 N2 H2A 124.8 . .
N1 N2 H2A 124.8 . .
C52 N1 N2 107.6(16) . .
N3 C57 C56 106.4(17) . .
N3 C57 C58 120.3(17) . .
C56 C57 C58 133.3(18) . .
C57 C56 C55 109.2(17) . .
C57 C56 H56 125.4 . .
C55 C56 H56 125.4 . .
C9 C10 C11 122.3(16) . .
C9 C10 Br2 120.3(14) . .
C11 C10 Br2 117.4(15) . .
C9 C10 Br2' 98.8(14) . .
C11 C10 Br2' 133.1(16) . .
Br2 C10 Br2' 31.3(6) . .
C52 C51 C50 105.8(17) . .
C52 C51 H51 127.1 . .
C50 C51 H51 127.1 . .
C42 C37 C38 119.4(15) . .
C42 C37 Sb7 122.9(11) . .
C38 C37 Sb7 117.6(12) . .
C39 C38 C37 120.5(17) . .
C39 C38 H38 119.7 . .
C37 C38 H38 119.7 . .
C37 C42 C41 121.9(16) . .
C37 C42 H42 119.0 . .
C41 C42 H42 119.0 . .
C22 C23 C24 117.7(18) . .
C22 C23 H23 121.1 . .
C24 C23 H23 121.1 . .
C57 C58 H58A 109.5 . .
C57 C58 H58B 109.5 . .
H58A C58 H58B 109.5 . .
C57 C58 H58C 109.5 . .
H58A C58 H58C 109.5 . .
H58B C58 H58C 109.5 . .
N5 N6 C60 107.4(17) . .
N6 N5 C62 112.1(18) . .
N6 N5 H5A 123.9 . .
C62 N5 H5A 123.9 . .
C48 C43 C44 119.7(17) . .
C48 C43 Sb8 121.2(14) . .
C44 C43 Sb8 119.1(13) . .
N6 C60 C61 108.5(19) . .
N6 C60 C59 118.7(19) . .
C61 C60 C59 132.9(19) . .
C43 C48 C47 120.7(18) . .
C43 C48 H48 119.7 . .
C47 C48 H48 119.7 . .
C45 C44 C43 118.3(18) . .
C45 C44 H44 120.8 . .
C43 C44 H44 120.8 . .
C40 C39 C38 120.3(17) . .
C40 C39 H39 119.9 . .
C38 C39 H39 119.9 . .
N5 C62 C61 105(2) . .
N5 C62 C63 125(2) . .
C61 C62 C63 130(2) . .
C42 C41 C40 116.2(16) . .
C42 C41 H41 121.9 . .
C40 C41 H41 121.9 . .
C60 C61 C62 107.3(18) . .
C60 C61 H61 126.3 . .
C62 C61 H61 126.3 . .
C62 C63 H63A 109.5 . .
C62 C63 H63B 109.5 . .
H63A C63 H63B 109.5 . .
C62 C63 H63C 109.5 . .
H63A C63 H63C 109.5 . .
H63B C63 H63C 109.5 . .
C60 C59 H59A 109.5 . .
C60 C59 H59B 109.5 . .
H59A C59 H59B 109.5 . .
C60 C59 H59C 109.5 . .
H59A C59 H59C 109.5 . .
H59B C59 H59C 109.5 . .
C39 C40 C41 121.7(17) . .
C39 C40 Br7 120.4(15) . .
C41 C40 Br7 118.0(14) . .
C23 C22 C21 123.9(17) . .
C23 C22 Br4 116.0(15) . .
C21 C22 Br4 120.1(13) . .
C22 C21 C20 118.6(18) . .
C22 C21 H21 120.7 . .
C20 C21 H21 120.7 . .
C46 C47 C48 119(2) . .
C46 C47 H47 120.5 . .
C48 C47 H47 120.5 . .
C46 C45 C44 119.6(18) . .
C46 C45 H45 120.2 . .
C44 C45 H45 120.2 . .
C47 C46 C45 123(2) . .
C47 C46 Br8 117.8(16) . .
C45 C46 Br8 119.5(15) . .
Br2 Br2' C10 63.5(11) . .

loop_
_geom_bond_atom_site_label_1
_geom_bond_atom_site_label_2
_geom_bond_distance
_geom_bond_site_symmetry_2
Sb3 O3 1.964(10) .
Sb3 O4 2.010(10) .
Sb3 O1 2.064(10) .
Sb3 O12 2.065(10) .
Sb3 O10 2.073(10) .
Sb3 C13 2.100(15) .
Sb3 Sb2 3.1289(15) .
Sb3 Sb1 3.1664(15) .
Sb6 O11 1.949(10) .
Sb6 O14 1.953(10) .
Sb6 O15 1.988(10) .
Sb6 O13 2.082(10) .
Sb6 O10 2.102(9) .
Sb6 C31 2.113(16) .
Sb6 Sb8 3.1069(15) .
Sb6 Sb5 3.1759(15) .
Sb6 Sb7 3.1802(14) .
Sb2 O17 1.940(10) 3_657
Sb2 O7 1.958(10) .
Sb2 O3 1.969(10) .
Sb2 O2 2.035(10) .
Sb2 C7 2.104(15) .
Sb2 O1 2.112(10) .
Sb2 Sb1 3.1887(15) .
Sb4 O6 1.920(10) 3_657
Sb4 O8 1.944(10) .
Sb4 O18 1.974(10) 3_657
Sb4 O12 2.102(10) 3_657
Sb4 C19 2.113(15) .
Sb4 O9 2.144(9) .
Sb4 Sb5 3.1507(14) .
Sb4 Sb8 3.1866(15) 3_657
Sb5 O7 1.927(10) .
Sb5 O8 1.963(10) .
Sb5 O11 1.994(10) .
Sb5 O10 2.106(10) .
Sb5 O9 2.115(10) .
Sb5 C25 2.126(16) .
Sb1 O5 1.927(10) .
Sb1 O6 1.948(10) .
Sb1 O4 2.014(10) .
Sb1 O2 2.041(11) .
Sb1 O1 2.103(10) .
Sb1 C1 2.125(15) .
Sb7 O17 1.939(11) .
Sb7 O5 1.951(10) 3_657
Sb7 O16 2.009(10) .
Sb7 O15 2.031(11) .
Sb7 O13 2.075(9) .
Sb7 C37 2.120(16) .
Sb7 Sb8 3.1831(14) .
Sb8 O18 1.927(11) .
Sb8 O14 1.942(10) .
Sb8 O16 1.975(10) .
Sb8 O13 2.118(10) .
Sb8 C43 2.122(16) .
Sb8 O12 2.135(10) .
Sb8 Sb4 3.1866(15) 3_657
Br1 C4 1.918(17) .
Br5 C28 1.900(18) .
Br6 C34 1.895(18) .
Br3 C16 1.928(16) .
Br2 Br2' 1.11(2) .
Br2 C10 1.915(17) .
O12 Sb4 2.102(10) 3_657
O17 Sb2 1.940(10) 3_657
O6 Sb4 1.920(10) 3_657
O5 Sb7 1.951(10) 3_657
O18 Sb4 1.974(10) 3_657
C7 C8 1.37(2) .
C7 C12 1.38(2) .
C25 C30 1.37(2) .
C25 C26 1.39(2) .
C30 C29 1.43(2) .
C30 H30 0.9300 .
C1 C2 1.35(2) .
C1 C6 1.40(2) .
C12 C11 1.40(2) .
C12 H12 0.9300 .
C8 C9 1.39(2) .
C8 H8 0.9300 .
C19 C24 1.37(2) .
C19 C20 1.40(2) .
C13 C14 1.38(2) .
C13 C18 1.38(2) .
C55 N4 1.31(2) .
C55 C56 1.40(3) .
C55 C54 1.43(3) .
C31 C36 1.36(2) .
C31 C32 1.41(2) .
C35 C34 1.38(3) .
C35 C36 1.39(2) .
C35 H35 0.9300 .
C32 C33 1.36(2) .
C32 H32 0.9300 .
C2 C3 1.40(2) .
C2 H2 0.9300 .
C36 H36 0.9300 .
C26 C27 1.39(2) .
C26 H26 0.9300 .
C3 C4 1.31(2) .
C3 H3 0.9300 .
C33 C34 1.35(2) .
C33 H33 0.9300 .
C5 C6 1.38(2) .
C5 C4 1.38(2) .
C5 H5 0.9300 .
C14 C15 1.36(2) .
C14 H14 0.9300 .
C11 C10 1.38(3) .
C11 H11 0.9300 .
C9 C10 1.33(3) .
C9 H9 0.9300 .
C6 H6 0.9300 .
C18 C17 1.39(2) .
C18 H18 0.9300 .
C24 C23 1.41(3) .
C24 H24 0.9300 .
C29 C28 1.35(3) .
C29 H29 0.9300 .
C17 C16 1.35(3) .
C17 H17 0.9300 .
C16 C15 1.37(3) .
C52 N1 1.31(2) .
C52 C51 1.37(3) .
C52 C53 1.52(3) .
C27 C28 1.38(2) .
C27 H27 0.9300 .
C20 C21 1.37(2) .
C20 H20 0.9300 .
C50 N2 1.34(2) .
C50 C51 1.40(3) .
C50 C49 1.46(3) .
C15 H15 0.9300 .
C53 H53A 0.9600 .
C53 H53B 0.9600 .
C53 H53C 0.9600 .
C54 H54A 0.9600 .
C54 H54B 0.9600 .
C54 H54C 0.9600 .
C49 H49A 0.9600 .
C49 H49B 0.9600 .
C49 H49C 0.9600 .
N4 N3 1.343(19) .
N4 H4 0.8600 .
N3 C57 1.33(2) .
N2 N1 1.35(2) .
N2 H2A 0.8600 .
C57 C56 1.35(3) .
C57 C58 1.48(3) .
C56 H56 0.9300 .
C10 Br2' 2.13(3) .
C51 H51 0.9300 .
C37 C42 1.35(2) .
C37 C38 1.39(2) .
C38 C39 1.37(2) .
C38 H38 0.9300 .
C42 C41 1.39(2) .
C42 H42 0.9300 .
C23 C22 1.34(3) .
C23 H23 0.9300 .
C58 H58A 0.9600 .
C58 H58B 0.9600 .
C58 H58C 0.9600 .
N6 N5 1.32(2) .
N6 C60 1.32(2) .
N5 C62 1.33(2) .
N5 H5A 0.8600 .
C43 C48 1.32(3) .
C43 C44 1.40(3) .
C60 C61 1.37(3) .
C60 C59 1.51(3) .
C48 C47 1.41(3) .
C48 H48 0.9300 .
C44 C45 1.38(3) .
C44 H44 0.9300 .
C39 C40 1.32(3) .
C39 H39 0.9300 .
C62 C61 1.38(3) .
C62 C63 1.49(3) .
C41 C40 1.43(3) .
C41 H41 0.9300 .
C61 H61 0.9300 .
C63 H63A 0.9600 .
C63 H63B 0.9600 .
C63 H63C 0.9600 .
C59 H59A 0.9600 .
C59 H59B 0.9600 .
C59 H59C 0.9600 .
C40 Br7 1.904(17) .
C22 C21 1.35(3) .
C22 Br4 1.926(17) .
C21 H21 0.9300 .
Br8 C46 1.927(19) .
C47 C46 1.30(3) .
C47 H47 0.9300 .
C45 C46 1.35(3) .
C45 H45 0.9300 .
